data_2232384
loop_
_publ_author_name
'Gotoh, Kazuma'
'Ishida, Hiroyuki'

_publ_section_title
;
 2-Chloro-4-nitrobenzoic acid--quinoline (1/1)
;
_journal_coeditor_code LH5345
_journal_issue 11
_journal_name_full 'Acta Crystallographica Section E'
_journal_page_first o2883
_journal_paper_doi 10.1107/S160053681104075X
_journal_volume 67
_journal_year 2011
_chemical_formula_iupac 'C9 H7 N, C7 H4 Cl N O4'
_chemical_formula_moiety 'C9 H7 N, C7 H4 Cl N O4'
_chemical_formula_sum 'C16 H11 Cl N2 O4'
_chemical_formula_weight 330.73
_chemical_name_systematic
;
2-Chloro-4-nitrobenzoic acid--quinoline (1/1)
;
_space_group_IT_number 29
_symmetry_cell_setting orthorhombic
_symmetry_space_group_name_Hall 'P 2c -2ac'
_symmetry_space_group_name_H-M 'P c a 21'
_atom_sites_solution_hydrogens geom
_atom_sites_solution_primary direct
_atom_sites_solution_secondary difmap
_cell_angle_alpha 90.0000
_cell_angle_beta 90.0000
_cell_angle_gamma 90.0000
_cell_formula_units_Z 4
_cell_length_a 31.125(3)
_cell_length_b 3.7560(3)
_cell_length_c 12.3615(12)
_cell_measurement_reflns_used 13096
_cell_measurement_temperature 185.0(10)
_cell_measurement_theta_max 29.9
_cell_measurement_theta_min 3.1
_cell_volume 1445.1(2)
_computing_cell_refinement 'PROCESS-AUTO (Rigaku/MSC, 2004)'
_computing_data_collection 'PROCESS-AUTO (Rigaku/MSC, 2004)'
_computing_data_reduction 'CrystalStructure (Rigaku/MSC, 2004)'
_computing_molecular_graphics 'ORTEP-3 (Farrugia, 1997)'
_computing_publication_material 'CrystalStructure (Rigaku/MSC, 2004) and PLATON (Spek, 2009)'
_computing_structure_refinement 'SHELXL97 (Sheldrick, 2008)'
_computing_structure_solution 'SHELXS97 (Sheldrick, 2008)'
_diffrn_ambient_temperature 185.0(10)
_diffrn_detector_area_resol_mean 10.00
_diffrn_measured_fraction_theta_full 0.998
_diffrn_measured_fraction_theta_max 0.994
_diffrn_measurement_device_type 'Rigaku R-AXIS RAPID II'
_diffrn_measurement_method \w
_diffrn_radiation_type 'Mo K\a'
_diffrn_radiation_wavelength 0.71075
_diffrn_reflns_av_R_equivalents 0.0526
_diffrn_reflns_av_sigmaI/netI 0.0414
_diffrn_reflns_limit_h_max 43
_diffrn_reflns_limit_h_min -42
_diffrn_reflns_limit_k_max 5
_diffrn_reflns_limit_k_min -4
_diffrn_reflns_limit_l_max 17
_diffrn_reflns_limit_l_min -17
_diffrn_reflns_number 17044
_diffrn_reflns_theta_full 25.00
_diffrn_reflns_theta_max 29.94
_diffrn_reflns_theta_min 3.09
_exptl_absorpt_coefficient_mu 0.287
_exptl_absorpt_correction_T_max 0.983
_exptl_absorpt_correction_T_min 0.925
_exptl_absorpt_correction_type numerical
_exptl_absorpt_process_details
;
(<i>NUMABS</i>; Higashi, 1999)
;
_exptl_crystal_colour colorless
_exptl_crystal_density_diffrn 1.520
_exptl_crystal_density_method 'not measured'
_exptl_crystal_description platelet
_exptl_crystal_F_000 680.00
_exptl_crystal_size_max 0.35
_exptl_crystal_size_mid 0.22
_exptl_crystal_size_min 0.06
_refine_diff_density_max 0.228
_refine_diff_density_min -0.246
_refine_ls_abs_structure_details 'Flack (1983), 1989 Friedel pairs'
_refine_ls_abs_structure_Flack 0.01(5)
_refine_ls_extinction_method none
_refine_ls_goodness_of_fit_ref 1.063
_refine_ls_hydrogen_treatment mixed
_refine_ls_matrix_type full
_refine_ls_number_parameters 212
_refine_ls_number_reflns 4166
_refine_ls_number_restraints 1
_refine_ls_restrained_S_all 1.063
_refine_ls_R_factor_all 0.0493
_refine_ls_R_factor_gt 0.0416
_refine_ls_shift/su_max 0.002
_refine_ls_shift/su_mean 0.000
_refine_ls_structure_factor_coef Fsqd
_refine_ls_weighting_details 'calc w=1/[\s^2^(Fo^2^)+(0.0315P)^2^+0.3405P] where P=(Fo^2^+2Fc^2^)/3'
_refine_ls_weighting_scheme calc
_refine_ls_wR_factor_gt 0.0797
_refine_ls_wR_factor_ref 0.0831
_reflns_number_gt 3681
_reflns_number_total 4166
_reflns_threshold_expression I>2\s(I)
_cod_data_source_file lh5345.cif
_cod_data_source_block I
_cod_original_formula_sum 'C16 H11 Cl N2 O4 '
_cod_database_code 2232384
_cod_database_fobs_code 2232384

loop_
_symmetry_equiv_pos_site_id
_symmetry_equiv_pos_as_xyz
1 +X,+Y,+Z
2 1/2-X,+Y,1/2+Z
3 1/2+X,-Y,+Z
4 -X,-Y,1/2+Z

loop_
_atom_site_type_symbol
_atom_site_label
_atom_site_fract_x
_atom_site_fract_y
_atom_site_fract_z
_atom_site_U_iso_or_equiv
_atom_site_adp_type
_atom_site_calc_flag
_atom_site_refinement_flags
_atom_site_occupancy
_atom_site_symmetry_multiplicity
Cl Cl1 0.543417(13) 0.59426(12) 0.23410(4) 0.02675(10) Uani d . 1 1
O O1 0.45038(4) 0.5860(4) 0.48865(12) 0.0318(3) Uani d . 1 1
O O2 0.45582(4) 0.8025(5) 0.32051(12) 0.0388(4) Uani d . 1 1
O O3 0.67381(4) 0.9928(5) 0.46192(13) 0.0456(4) Uani d . 1 1
O O4 0.65022(5) 1.2634(5) 0.60477(13) 0.0426(4) Uani d . 1 1
N N1 0.64473(5) 1.0872(5) 0.52256(13) 0.0292(4) Uani d . 1 1
N N2 0.37038(5) 0.4475(4) 0.44710(14) 0.0263(3) Uani d . 1 1
C C1 0.51745(5) 0.8089(5) 0.43578(14) 0.0201(3) Uani d . 1 1
C C2 0.55126(5) 0.7634(5) 0.36266(14) 0.0193(3) Uani d . 1 1
C C3 0.59320(5) 0.8484(5) 0.39161(14) 0.0215(3) Uani d . 1 1
H H3 0.6163 0.8124 0.3427 0.026 Uiso calc R 1 1
C C4 0.60026(5) 0.9870(5) 0.49371(15) 0.0219(3) Uani d . 1 1
C C5 0.56809(6) 1.0347(5) 0.56935(14) 0.0238(4) Uani d . 1 1
H H5 0.5741 1.1294 0.6390 0.029 Uiso calc R 1 1
C C6 0.52678(6) 0.9388(5) 0.53943(14) 0.0230(4) Uani d . 1 1
H H6 0.5042 0.9618 0.5906 0.028 Uiso calc R 1 1
C C7 0.47115(6) 0.7299(5) 0.40757(15) 0.0237(4) Uani d . 1 1
C C8 0.36085(7) 0.3048(5) 0.35296(17) 0.0303(4) Uani d . 1 1
H H8 0.3834 0.2672 0.3024 0.036 Uiso calc R 1 1
C C9 0.31878(7) 0.2050(5) 0.32333(16) 0.0312(4) Uani d . 1 1
H H9 0.3132 0.1036 0.2543 0.037 Uiso calc R 1 1
C C10 0.28633(6) 0.2568(5) 0.39549(16) 0.0276(4) Uani d . 1 1
H H10 0.2579 0.1874 0.3775 0.033 Uiso calc R 1 1
C C11 0.29493(5) 0.4134(5) 0.49705(15) 0.0223(4) Uani d . 1 1
C C12 0.26293(6) 0.4842(5) 0.57556(16) 0.0280(4) Uani d . 1 1
H H12 0.2338 0.4248 0.5610 0.034 Uiso calc R 1 1
C C13 0.27357(7) 0.6361(5) 0.67138(17) 0.0322(4) Uani d . 1 1
H H13 0.2518 0.6830 0.7232 0.039 Uiso calc R 1 1
C C14 0.31654(7) 0.7255(5) 0.69516(18) 0.0325(4) Uani d . 1 1
H H14 0.3235 0.8291 0.7631 0.039 Uiso calc R 1 1
C C15 0.34829(6) 0.6641(5) 0.62122(16) 0.0280(4) Uani d . 1 1
H H15 0.3771 0.7274 0.6375 0.034 Uiso calc R 1 1
C C16 0.33828(5) 0.5067(5) 0.52058(14) 0.0216(4) Uani d . 1 1
H H1 0.4212(11) 0.530(9) 0.475(3) 0.092(11) Uiso d . 1 1

loop_
_atom_site_aniso_label
_atom_site_aniso_U_11
_atom_site_aniso_U_22
_atom_site_aniso_U_33
_atom_site_aniso_U_12
_atom_site_aniso_U_13
_atom_site_aniso_U_23
Cl1 0.03042(19) 0.0318(2) 0.01799(17) 0.00371(18) -0.00209(19) -0.00441(19)
O1 0.0202(6) 0.0471(9) 0.0279(7) -0.0040(6) 0.0009(5) 0.0086(7)
O2 0.0261(6) 0.0614(10) 0.0289(8) -0.0008(7) -0.0046(6) 0.0121(8)
O3 0.0224(6) 0.0755(12) 0.0389(9) -0.0026(7) 0.0008(6) 0.0006(8)
O4 0.0397(8) 0.0547(10) 0.0332(8) -0.0134(8) -0.0120(7) -0.0041(7)
N1 0.0250(7) 0.0365(10) 0.0261(8) -0.0057(7) -0.0072(6) 0.0073(7)
N2 0.0203(7) 0.0288(8) 0.0298(8) 0.0012(6) 0.0013(6) 0.0033(7)
C1 0.0207(8) 0.0200(8) 0.0197(8) 0.0023(6) 0.0009(6) 0.0028(7)
C2 0.0249(8) 0.0183(8) 0.0148(7) 0.0020(7) -0.0011(6) -0.0005(6)
C3 0.0198(7) 0.0256(9) 0.0191(8) 0.0023(7) 0.0025(6) 0.0032(7)
C4 0.0205(7) 0.0230(8) 0.0222(8) -0.0011(7) -0.0039(6) 0.0031(7)
C5 0.0316(9) 0.0224(9) 0.0175(8) 0.0014(7) -0.0028(7) 0.0001(7)
C6 0.0248(8) 0.0253(10) 0.0191(8) 0.0010(7) 0.0039(6) 0.0010(7)
C7 0.0225(8) 0.0278(10) 0.0209(9) 0.0019(7) 0.0005(7) 0.0015(7)
C8 0.0316(9) 0.0298(10) 0.0295(10) 0.0043(8) 0.0055(8) 0.0010(8)
C9 0.0392(10) 0.0291(10) 0.0254(10) -0.0019(8) -0.0026(8) -0.0027(8)
C10 0.0264(9) 0.0254(9) 0.0309(10) -0.0042(8) -0.0049(8) 0.0006(8)
C11 0.0207(7) 0.0193(9) 0.0269(9) 0.0014(6) -0.0015(7) 0.0023(7)
C12 0.0221(8) 0.0240(9) 0.0380(11) 0.0002(7) 0.0036(7) 0.0029(9)
C13 0.0356(10) 0.0273(10) 0.0337(11) 0.0023(8) 0.0104(8) 0.0011(8)
C14 0.0455(11) 0.0268(10) 0.0252(9) -0.0019(9) -0.0012(9) -0.0018(8)
C15 0.0274(9) 0.0285(10) 0.0282(10) -0.0032(8) -0.0076(7) 0.0032(8)
C16 0.0214(7) 0.0187(8) 0.0248(9) 0.0011(6) -0.0009(6) 0.0029(7)

loop_
_atom_type_symbol
_atom_type_description
_atom_type_scat_dispersion_real
_atom_type_scat_dispersion_imag
_atom_type_scat_source
C C 0.0033 0.0016 'International Tables Vol C Tables 4.2.6.8 and 6.1.1.4'
H H 0.0000 0.0000 'International Tables Vol C Tables 4.2.6.8 and 6.1.1.4'
O O 0.0106 0.0060 'International Tables Vol C Tables 4.2.6.8 and 6.1.1.4'
N N 0.0061 0.0033 'International Tables Vol C Tables 4.2.6.8 and 6.1.1.4'
Cl Cl 0.1484 0.1585 'International Tables Vol C Tables 4.2.6.8 and 6.1.1.4'

loop_
_geom_angle_atom_site_label_1
_geom_angle_atom_site_label_2
_geom_angle_atom_site_label_3
_geom_angle
C7 O1 H1 115(2)
O4 N1 O3 124.05(16)
O4 N1 C4 117.93(16)
O3 N1 C4 118.01(17)
C8 N2 C16 119.27(16)
C2 C1 C6 118.54(16)
C2 C1 C7 122.99(16)
C6 C1 C7 118.46(15)
C3 C2 C1 120.81(16)
C3 C2 Cl1 116.97(13)
C1 C2 Cl1 122.21(13)
C4 C3 C2 118.06(16)
C4 C3 H3 121.0
C2 C3 H3 121.0
C5 C4 C3 123.47(16)
C5 C4 N1 118.84(16)
C3 C4 N1 117.70(16)
C4 C5 C6 117.27(16)
C4 C5 H5 121.4
C6 C5 H5 121.4
C5 C6 C1 121.79(16)
C5 C6 H6 119.1
C1 C6 H6 119.1
O2 C7 O1 125.46(17)
O2 C7 C1 122.49(17)
O1 C7 C1 112.03(15)
N2 C8 C9 123.19(18)
N2 C8 H8 118.4
C9 C8 H8 118.4
C10 C9 C8 118.72(19)
C10 C9 H9 120.6
C8 C9 H9 120.6
C9 C10 C11 120.10(18)
C9 C10 H10 119.9
C11 C10 H10 119.9
C10 C11 C12 123.67(16)
C10 C11 C16 117.62(16)
C12 C11 C16 118.71(17)
C13 C12 C11 120.40(17)
C13 C12 H12 119.8
C11 C12 H12 119.8
C12 C13 C14 120.93(19)
C12 C13 H13 119.5
C14 C13 H13 119.5
C15 C14 C13 120.44(19)
C15 C14 H14 119.8
C13 C14 H14 119.8
C14 C15 C16 120.04(18)
C14 C15 H15 120.0
C16 C15 H15 120.0
N2 C16 C15 119.44(16)
N2 C16 C11 121.08(16)
C15 C16 C11 119.48(16)

loop_
_geom_bond_atom_site_label_1
_geom_bond_atom_site_label_2
_geom_bond_distance
Cl1 C2 1.7288(18)
O1 C7 1.309(2)
O1 H1 0.95(4)
O2 C7 1.208(2)
O3 N1 1.228(2)
O4 N1 1.225(2)
N1 C4 1.478(2)
N2 C8 1.315(3)
N2 C16 1.368(2)
C1 C2 1.398(2)
C1 C6 1.402(2)
C1 C7 1.512(2)
C2 C3 1.391(2)
C3 C4 1.383(3)
C3 H3 0.9500
C4 C5 1.382(2)
C5 C6 1.386(3)
C5 H5 0.9500
C6 H6 0.9500
C8 C9 1.411(3)
C8 H8 0.9500
C9 C10 1.361(3)
C9 H9 0.9500
C10 C11 1.412(3)
C10 H10 0.9500
C11 C12 1.416(2)
C11 C16 1.424(2)
C12 C13 1.356(3)
C12 H12 0.9500
C13 C14 1.410(3)
C13 H13 0.9500
C14 C15 1.366(3)
C14 H14 0.9500
C15 C16 1.412(3)
C15 H15 0.9500

loop_
_geom_hbond_atom_site_label_D
_geom_hbond_atom_site_label_H
_geom_hbond_atom_site_label_A
_geom_hbond_site_symmetry_A
_geom_hbond_distance_DH
_geom_hbond_distance_HA
_geom_hbond_distance_DA
_geom_hbond_angle_DHA
O1 H1 N2 . 0.95(3) 1.65(3) 2.595(2) 177(3)
C5 H5 O2 4_675 0.95 2.44 3.251(2) 143
C9 H9 O4 4_664 0.95 2.57 3.365(3) 141
C14 H14 O3 4_675 0.95 2.55 3.476(3) 165

loop_
_geom_torsion_atom_site_label_1
_geom_torsion_atom_site_label_2
_geom_torsion_atom_site_label_3
_geom_torsion_atom_site_label_4
_geom_torsion
C6 C1 C2 C3 -0.6(3)
C7 C1 C2 C3 178.35(17)
C6 C1 C2 Cl1 178.32(14)
C7 C1 C2 Cl1 -2.7(2)
C1 C2 C3 C4 -1.5(3)
Cl1 C2 C3 C4 179.46(13)
C2 C3 C4 C5 2.1(3)
C2 C3 C4 N1 -178.12(16)
O4 N1 C4 C5 -12.2(3)
O3 N1 C4 C5 168.76(18)
O4 N1 C4 C3 168.02(18)
O3 N1 C4 C3 -11.0(3)
C3 C4 C5 C6 -0.4(3)
N1 C4 C5 C6 179.82(17)
C4 C5 C6 C1 -1.9(3)
C2 C1 C6 C5 2.4(3)
C7 C1 C6 C5 -176.60(18)
C2 C1 C7 O2 -39.8(3)
C6 C1 C7 O2 139.2(2)
C2 C1 C7 O1 141.92(18)
C6 C1 C7 O1 -39.1(2)
C16 N2 C8 C9 -0.6(3)
N2 C8 C9 C10 -0.3(3)
C8 C9 C10 C11 1.1(3)
C9 C10 C11 C12 178.46(18)
C9 C10 C11 C16 -1.1(3)
C10 C11 C12 C13 -179.86(18)
C16 C11 C12 C13 -0.3(3)
C11 C12 C13 C14 -0.3(3)
C12 C13 C14 C15 0.8(3)
C13 C14 C15 C16 -0.7(3)
C8 N2 C16 C15 -179.17(18)
C8 N2 C16 C11 0.6(3)
C14 C15 C16 N2 179.84(18)
C14 C15 C16 C11 0.1(3)
C10 C11 C16 N2 0.2(3)
C12 C11 C16 N2 -179.33(16)
C10 C11 C16 C15 179.98(17)
C12 C11 C16 C15 0.4(3)
